data_7246080
loop_
_publ_author_name
'Payne, Simon'
'Andrusenko, Iryna'
'Papi, Francesco'
'Potticary, Jason'
'Gemmi, Mauro'
'Hall, Simon R.'

_publ_section_title
;
 The crystal structure and electronic properties of three novel charge
 transfer co-crystals TCNQFn--triphenylene (n = 0, 2, 4)
;
_journal_issue 5
_journal_name_full CrystEngComm
_journal_page_first 828
_journal_page_last 834
_journal_paper_doi 10.1039/D2CE01127A
_journal_volume 25
_journal_year 2023
_chemical_formula_moiety 'C12 H2 F2 N4, C18 H12'
_chemical_formula_sum 'C30 H14 F2 N4'
_chemical_formula_weight 468.46
_chemical_name_common 'TCNQF2, Triphenylene'
_chemical_name_systematic '7,7,8,8-tetracyanoquinodimethane, 9,10-Benzophenanthrene Isochrysene Benzo[l]phenanthrene'
_space_group_crystal_system monoclinic
_space_group_IT_number 14
_space_group_name_Hall '-P 2ybc'
_space_group_name_H-M_alt 'P 1 21/c 1'
_atom_sites_solution_hydrogens geom
_atom_type_scat_source 'Doyle & Turner (1968)'
_audit_creation_method SHELXL-2018/3
_audit_update_record
;
2022-12-23 deposited with the CCDC.	2023-01-04 downloaded from the CCDC.
;
_cell_angle_alpha 90
_cell_angle_beta 98.4(5)
_cell_angle_gamma 90
_cell_formula_units_Z 4
_cell_length_a 9.4(2)
_cell_length_b 7.18(5)
_cell_length_c 32.2(2)
_cell_measurement_reflns_used 4250
_cell_measurement_temperature 293(2)
_cell_measurement_theta_max 0.970
_cell_measurement_theta_min 0.060
_cell_volume 2150(5)
_computing_cell_refinement Pets
_computing_data_reduction Pets
_computing_molecular_graphics Mercury
_computing_publication_material Shelxle
_computing_structure_refinement 'SHELXL-2018/3 (Sheldrick, 2018)'
_computing_structure_solution SIR2014
_diffrn_ambient_temperature 293(2)
_diffrn_detector 'single-electron detector MEDIPIX'
_diffrn_detector_type 'ASI Timepix'
_diffrn_measured_fraction_theta_full 0.702
_diffrn_measured_fraction_theta_max 0.702
_diffrn_measurement_device 'transmission electron microscope'
_diffrn_measurement_device_type 'Zeiss Libra 120'
_diffrn_measurement_method 'stepwise precession-assisted 3D electron diffraction'
_diffrn_radiation_type electron
_diffrn_radiation_wavelength 0.0335
_diffrn_reflns_av_R_equivalents 0.2382
_diffrn_reflns_av_unetI/netI 0.1746
_diffrn_reflns_Laue_measured_fraction_full 0.702
_diffrn_reflns_Laue_measured_fraction_max 0.702
_diffrn_reflns_limit_h_max 7
_diffrn_reflns_limit_h_min -8
_diffrn_reflns_limit_k_max 7
_diffrn_reflns_limit_k_min -7
_diffrn_reflns_limit_l_max 32
_diffrn_reflns_limit_l_min -32
_diffrn_reflns_number 4250
_diffrn_reflns_point_group_measured_fraction_full 0.702
_diffrn_reflns_point_group_measured_fraction_max 0.702
_diffrn_reflns_theta_full 0.970
_diffrn_reflns_theta_max 0.970
_diffrn_reflns_theta_min 0.060
_diffrn_source '120 kV electron microscope'
_diffrn_source_type 'LaB6 gun'
_exptl_absorpt_coefficient_mu 0.014
_exptl_crystal_colour black
_exptl_crystal_density_diffrn 1.444
_exptl_crystal_description nanocrystal
_exptl_crystal_F_000 375
_refine_diff_density_max 0.312
_refine_diff_density_min -0.218
_refine_diff_density_rms 0.060
_refine_ls_extinction_method none
_refine_ls_goodness_of_fit_ref 1.156
_refine_ls_hydrogen_treatment constr
_refine_ls_matrix_type full
_refine_ls_number_parameters 145
_refine_ls_number_reflns 1641
_refine_ls_number_restraints 165
_refine_ls_restrained_S_all 1.111
_refine_ls_R_factor_all 0.3730
_refine_ls_R_factor_gt 0.3066
_refine_ls_shift/su_max 0.000
_refine_ls_shift/su_mean 0.000
_refine_ls_structure_factor_coef Fsqd
_refine_ls_weighting_details 'w=1/[\s^2^(Fo^2^)+(0.4158P)^2^+6.7800P] where P=(Fo^2^+2Fc^2^)/3'
_refine_ls_weighting_scheme calc
_refine_ls_wR_factor_gt 0.6648
_refine_ls_wR_factor_ref 0.7159
_reflns_Friedel_coverage 0.000
_reflns_number_gt 955
_reflns_number_total 1641
_reflns_threshold_expression 'I > 2\s(I)'
_cod_data_source_file d2ce01127a1.cif
_cod_data_source_block shelx_CCDC1
_cod_depositor_comments 'Adding full bibliography for 7246079--7246081.cif.'
_cod_original_cell_volume 2156(50)
_cod_original_sg_symbol_H-M 'P 21/c'
_cod_database_code 7246080
_shelx_shelxl_version_number 2018/3
_shelx_space_group_comment
;
The symmetry employed for this shelxl refinement is uniquely defined
by the following loop, which should always be used as a source of
symmetry information in preference to the above space-group names.
They are only intended as comments.
;

loop_
_space_group_symop_operation_xyz
'x, y, z'
'-x, y+1/2, -z+1/2'
'-x, -y, -z'
'x, -y-1/2, z-1/2'

loop_
_atom_site_label
_atom_site_type_symbol
_atom_site_fract_x
_atom_site_fract_y
_atom_site_fract_z
_atom_site_U_iso_or_equiv
_atom_site_adp_type
_atom_site_occupancy
_atom_site_site_symmetry_order
_atom_site_calc_flag
_atom_site_refinement_flags_posn
_atom_site_refinement_flags_adp
_atom_site_refinement_flags_occupancy
_atom_site_disorder_assembly
_atom_site_disorder_group
C1_1 C 0.676(2) -0.142(3) 0.0359(5) 0.039(7) Uiso 1 1 d D U . . .
H1_1 H 0.581272 -0.149963 0.023147 0.047 Uiso 1 1 calc R U . . .
C2_1 C 0.783(2) -0.195(3) 0.0144(5) 0.042(7) Uiso 1 1 d D U . . .
H2_1 H 0.760344 -0.238984 -0.012928 0.050 Uiso 1 1 calc R U . . .
C3_1 C 0.924(2) -0.185(3) 0.0320(6) 0.060(8) Uiso 1 1 d D U . . .
H3_1 H 0.995113 -0.222085 0.016569 0.072 Uiso 1 1 calc R U . . .
C4_1 C 0.961(2) -0.120(4) 0.0720(6) 0.072(8) Uiso 1 1 d D U . . .
H4_1 H 1.057559 -0.112586 0.083479 0.086 Uiso 1 1 calc R U . . .
C5_1 C 0.855(2) -0.063(2) 0.0962(5) 0.049(7) Uiso 1 1 d D U . . .
C6_1 C 0.7074(19) -0.074(2) 0.0774(5) 0.046(7) Uiso 1 1 d D U . . .
C7_1 C 0.8925(19) 0.002(2) 0.1393(5) 0.052(7) Uiso 1 1 d D U . . .
C8_1 C 1.035(2) 0.011(3) 0.1594(6) 0.059(8) Uiso 1 1 d D U . . .
H8_1 H 1.108265 -0.022240 0.144496 0.071 Uiso 1 1 calc R U . . .
C9_1 C 1.068(2) 0.068(3) 0.2002(6) 0.059(8) Uiso 1 1 d D U . . .
H9_1 H 1.163536 0.073773 0.212657 0.071 Uiso 1 1 calc R U . . .
C10_1 C 0.960(2) 0.117(3) 0.2228(6) 0.046(7) Uiso 1 1 d D U . . .
H10_1 H 0.983714 0.154907 0.250604 0.055 Uiso 1 1 calc R U . . .
C11_1 C 0.821(2) 0.109(3) 0.2051(5) 0.043(7) Uiso 1 1 d D U . . .
H11_1 H 0.749893 0.139199 0.221317 0.052 Uiso 1 1 calc R U . . .
C12_1 C 0.7796(18) 0.057(2) 0.1627(5) 0.045(7) Uiso 1 1 d D U . . .
C13_1 C 0.6325(17) 0.052(2) 0.1430(5) 0.041(6) Uiso 1 1 d D U . . .
C14_1 C 0.519(2) 0.109(3) 0.1641(6) 0.051(7) Uiso 1 1 d D U . . .
H14_1 H 0.540221 0.148655 0.191828 0.061 Uiso 1 1 calc R U . . .
C15_1 C 0.381(2) 0.109(3) 0.1452(6) 0.053(8) Uiso 1 1 d D U . . .
H15_1 H 0.308300 0.146775 0.160170 0.064 Uiso 1 1 calc R U . . .
C16_1 C 0.3465(19) 0.053(3) 0.1038(6) 0.048(7) Uiso 1 1 d D U . . .
H16_1 H 0.251919 0.058865 0.090743 0.057 Uiso 1 1 calc R U . . .
C17_1 C 0.4505(19) -0.011(3) 0.0819(6) 0.034(6) Uiso 1 1 d D U . . .
H17_1 H 0.424986 -0.053857 0.054591 0.041 Uiso 1 1 calc R U . . .
C18_1 C 0.5954(18) -0.013(2) 0.1001(5) 0.042(6) Uiso 1 1 d D U . . .
C1_2 C 0.322(2) 0.619(3) 0.1697(7) 0.021(6) Uiso 1 1 d D U . . .
C2_2 C 0.527(3) 0.704(3) 0.2188(6) 0.050(8) Uiso 1 1 d D U . . .
C3_2 C 0.474(2) 0.625(2) 0.1788(5) 0.033(6) Uiso 1 1 d D U . . .
C4_2 C 0.5617(19) 0.569(2) 0.1505(5) 0.051(7) Uiso 1 1 d D U . . .
C5_2 C 0.4998(19) 0.508(3) 0.1097(5) 0.045(7) Uiso 1 1 d D U . . .
H5_2 H 0.400736 0.507642 0.102154 0.054 Uiso 1 1 calc R U . . .
C6_2 C 0.5855(18) 0.452(2) 0.0822(5) 0.049(7) Uiso 1 1 d D U . . .
C7_2 C 0.7385(18) 0.448(2) 0.0913(5) 0.040(6) Uiso 1 1 d D U . . .
C8_2 C 0.8005(19) 0.507(3) 0.1319(5) 0.040(7) Uiso 1 1 d D U . . .
H8_2 H 0.899456 0.506587 0.139521 0.048 Uiso 1 1 calc R U . . .
C9_2 C 0.7148(19) 0.565(3) 0.1594(5) 0.047(7) Uiso 1 1 d D U . . .
C10_2 C 0.8261(19) 0.392(2) 0.0631(5) 0.032(6) Uiso 1 1 d D U . . .
C11_2 C 0.769(3) 0.340(3) 0.0211(6) 0.037(7) Uiso 1 1 d D U . . .
C12_2 C 0.977(2) 0.379(3) 0.0741(8) 0.042(7) Uiso 1 1 d D U . . .
F1_2 F 0.525(3) 0.401(4) 0.0435(5) 0.066(8) Uiso 1 1 d D U . . .
F2_2 F 0.776(3) 0.616(5) 0.1981(6) 0.093(11) Uiso 1 1 d D U . . .
N1_2 N 0.200(2) 0.611(4) 0.1643(9) 0.055(8) Uiso 1 1 d D U . . .
N2_2 N 0.571(4) 0.772(4) 0.2503(7) 0.074(10) Uiso 1 1 d D U . . .
N3_2 N 0.721(4) 0.299(4) -0.0125(7) 0.065(9) Uiso 1 1 d D U . . .
N4_2 N 1.097(2) 0.362(4) 0.0832(9) 0.052(8) Uiso 1 1 d D U . . .

loop_
_geom_angle_atom_site_label_1
_geom_angle_atom_site_label_2
_geom_angle_atom_site_label_3
_geom_angle
_geom_angle_site_symmetry_1
_geom_angle_site_symmetry_3
_geom_angle_publ_flag
C2_1 C1_1 C6_1 120.7(15) . . ?
C1_1 C2_1 C3_1 121.5(16) . . ?
C2_1 C3_1 C4_1 120.6(13) . . ?
C3_1 C4_1 C5_1 120.8(16) . . ?
C4_1 C5_1 C6_1 118.2(15) . . ?
C4_1 C5_1 C7_1 121.7(16) . . ?
C6_1 C5_1 C7_1 120.1(13) . . ?
C1_1 C6_1 C18_1 121.3(16) . . ?
C1_1 C6_1 C5_1 118.2(12) . . ?
C18_1 C6_1 C5_1 120.5(16) . . ?
C8_1 C7_1 C12_1 118.3(16) . . ?
C8_1 C7_1 C5_1 122.3(14) . . ?
C12_1 C7_1 C5_1 119.3(15) . . ?
C9_1 C8_1 C7_1 121.9(14) . . ?
C8_1 C9_1 C10_1 119.9(15) . . ?
C11_1 C10_1 C9_1 120.8(16) . . ?
C10_1 C11_1 C12_1 121.8(14) . . ?
C11_1 C12_1 C13_1 122.9(14) . . ?
C11_1 C12_1 C7_1 117.2(15) . . ?
C13_1 C12_1 C7_1 119.9(16) . . ?
C14_1 C13_1 C12_1 121.9(17) . . ?
C14_1 C13_1 C18_1 117.3(14) . . ?
C12_1 C13_1 C18_1 120.8(13) . . ?
C15_1 C14_1 C13_1 122.2(16) . . ?
C14_1 C15_1 C16_1 120.2(13) . . ?
C17_1 C16_1 C15_1 120.7(15) . . ?
C16_1 C17_1 C18_1 121.0(16) . . ?
C17_1 C18_1 C6_1 122.1(16) . . ?
C17_1 C18_1 C13_1 118.6(12) . . ?
C6_1 C18_1 C13_1 119.3(15) . . ?
N1_2 C1_2 C3_2 177(2) . . ?
N2_2 C2_2 C3_2 178(3) . . ?
C4_2 C3_2 C1_2 122.6(17) . . ?
C4_2 C3_2 C2_2 123(2) . . ?
C1_2 C3_2 C2_2 114.2(17) . . ?
C3_2 C4_2 C5_2 119.6(17) . . ?
C3_2 C4_2 C9_2 124.1(15) . . ?
C5_2 C4_2 C9_2 116.3(11) . . ?
C6_2 C5_2 C4_2 119.5(16) . . ?
C5_2 C6_2 F1_2 118.5(17) . . ?
C5_2 C6_2 C7_2 124.0(13) . . ?
F1_2 C6_2 C7_2 117.5(13) . . ?
C10_2 C7_2 C8_2 119.4(16) . . ?
C10_2 C7_2 C6_2 123.9(15) . . ?
C8_2 C7_2 C6_2 116.7(11) . . ?
C9_2 C8_2 C7_2 119.5(16) . . ?
C8_2 C9_2 F2_2 118.3(17) . . ?
C8_2 C9_2 C4_2 124.1(13) . . ?
F2_2 C9_2 C4_2 117.6(14) . . ?
C7_2 C10_2 C12_2 122.1(18) . . ?
C7_2 C10_2 C11_2 121.2(19) . . ?
C12_2 C10_2 C11_2 116.6(18) . . ?
N3_2 C11_2 C10_2 179(3) . . ?
N4_2 C12_2 C10_2 177(2) . . ?

loop_
_geom_bond_atom_site_label_1
_geom_bond_atom_site_label_2
_geom_bond_distance
_geom_bond_site_symmetry_2
_geom_bond_publ_flag
C1_1 C2_1 1.36(2) . ?
C1_1 C6_1 1.411(15) . ?
C2_1 C3_1 1.37(3) . ?
C3_1 C4_1 1.367(13) . ?
C4_1 C5_1 1.41(2) . ?
C5_1 C6_1 1.44(3) . ?
C5_1 C7_1 1.457(17) . ?
C6_1 C18_1 1.44(2) . ?
C7_1 C8_1 1.40(3) . ?
C7_1 C12_1 1.45(2) . ?
C8_1 C9_1 1.368(14) . ?
C9_1 C10_1 1.38(2) . ?
C10_1 C11_1 1.36(3) . ?
C11_1 C12_1 1.413(15) . ?
C12_1 C13_1 1.44(3) . ?
C13_1 C14_1 1.41(2) . ?
C13_1 C18_1 1.449(18) . ?
C14_1 C15_1 1.36(3) . ?
C15_1 C16_1 1.384(15) . ?
C16_1 C17_1 1.37(2) . ?
C17_1 C18_1 1.41(3) . ?
C1_2 N1_2 1.14(3) . ?
C1_2 C3_2 1.42(3) . ?
C2_2 N2_2 1.149(14) . ?
C2_2 C3_2 1.426(15) . ?
C3_2 C4_2 1.38(2) . ?
C4_2 C5_2 1.426(18) . ?
C4_2 C9_2 1.43(3) . ?
C5_2 C6_2 1.344(15) . ?
C6_2 F1_2 1.345(13) . ?
C6_2 C7_2 1.43(3) . ?
C7_2 C10_2 1.37(2) . ?
C7_2 C8_2 1.417(18) . ?
C8_2 C9_2 1.346(15) . ?
C9_2 F2_2 1.347(13) . ?
C10_2 C12_2 1.42(3) . ?
C10_2 C11_2 1.430(15) . ?
C11_2 N3_2 1.146(15) . ?
C12_2 N4_2 1.13(3) . ?
